data_2013632
loop_
_publ_author_name
'Bull, Ivor'
'Parise, John B.'

_publ_section_title
;
 Cs[Si~3~O~6~(OH)] and Rb[Si~2~O~4~(OH)]: two novel phyllosilicates
;
_journal_issue 10
_journal_name_full 'Acta Crystallographica Section C'
_journal_page_first i100
_journal_page_last i102
_journal_paper_doi 10.1107/S0108270103014586
_journal_volume 59
_journal_year 2003
_chemical_formula_iupac 'Rb [Si2 O4 (O H)]'
_chemical_formula_moiety 'H1 O5 Rb1 Si2'
_chemical_formula_sum 'H O5 Rb Si2'
_chemical_formula_weight 222.66
_space_group_IT_number 62
_symmetry_cell_setting orthorhombic
_symmetry_space_group_name_Hall '-P 2n 2ac'
_symmetry_space_group_name_H-M 'P c m n'
_audit_creation_method 'WinGX routine CIF_UPDATE'
_cell_angle_alpha 90
_cell_angle_beta 90
_cell_angle_gamma 90
_cell_formula_units_Z 4
_cell_length_a 4.8147(13)
_cell_length_b 8.267(2)
_cell_length_c 12.814(3)
_cell_measurement_reflns_used 89
_cell_measurement_temperature 293(2)
_cell_measurement_theta_max 25
_cell_measurement_theta_min 5
_cell_volume 510.0(2)
_computing_cell_refinement SMART
_computing_data_collection 'SMART  (Bruker, 2000)'
_computing_data_reduction 'SAINT (Bruker, 2000)'
_computing_molecular_graphics 'ORTEP-3 for Windows (Farrugia, 1997)'
_computing_publication_material 'WinGX (Farrugia, 1999)'
_computing_structure_refinement 'SHELXL97 (Sheldrick, 1997)'
_computing_structure_solution 'SHELXS97 (Sheldrick, 1997)'
_diffrn_measured_fraction_theta_full 0.969
_diffrn_measured_fraction_theta_max 0.969
_diffrn_measurement_device_type 'Bruker AXS four-circle'
_diffrn_measurement_method 'Bruker SMART 1000 CCD'
_diffrn_radiation_type MoK\a
_diffrn_radiation_wavelength 0.71073
_diffrn_reflns_av_R_equivalents 0.0449
_diffrn_reflns_limit_h_max 6
_diffrn_reflns_limit_h_min -6
_diffrn_reflns_limit_k_max 10
_diffrn_reflns_limit_k_min -10
_diffrn_reflns_limit_l_max 17
_diffrn_reflns_limit_l_min -16
_diffrn_reflns_number 3401
_diffrn_reflns_theta_full 28.18
_diffrn_reflns_theta_max 28.18
_diffrn_reflns_theta_min 3.18
_exptl_absorpt_coefficient_mu 10.104
_exptl_absorpt_correction_T_max 0.9057
_exptl_absorpt_correction_T_min 0.4028
_exptl_absorpt_correction_type multi-scan
_exptl_absorpt_process_details '(Blessing, 1995; Sheldrick, 2001)'
_exptl_crystal_colour colorless
_exptl_crystal_density_diffrn 2.9
_exptl_crystal_density_method 'not measured'
_exptl_crystal_description hexagonal
_exptl_crystal_F_000 424
_exptl_crystal_size_max 0.11
_exptl_crystal_size_mid 0.04
_exptl_crystal_size_min 0.01
_refine_diff_density_max 0.59
_refine_diff_density_min -0.677
_refine_ls_extinction_method none
_refine_ls_goodness_of_fit_ref 1.092
_refine_ls_hydrogen_treatment noref
_refine_ls_matrix_type full
_refine_ls_number_parameters 40
_refine_ls_number_reflns 647
_refine_ls_number_restraints 0
_refine_ls_restrained_S_all 1.092
_refine_ls_R_factor_gt 0.0274
_refine_ls_shift/su_max 0.000
_refine_ls_structure_factor_coef Fsqd
_refine_ls_weighting_details 'calc w = 1/[\s^2^(Fo^2^)+(0.0477P)^2^+0.2002P] where P = (Fo^2^+2Fc^2^)/3'
_refine_ls_weighting_scheme calc
_refine_ls_wR_factor_ref 0.0795
_reflns_number_gt 559
_reflns_number_total 647
_reflns_threshold_expression I>2\s(I)
_cod_data_source_file iz1030.cif
_cod_data_source_block II
_cod_database_code 2013632
_cod_database_fobs_code 2013632

loop_
_symmetry_equiv_pos_as_xyz
'x, y, z'
'-x+1/2, -y+1/2, z+1/2'
'x+1/2, -y, -z+1/2'
'-x, y+1/2, -z'
'-x, -y, -z'
'x-1/2, y-1/2, -z-1/2'
'-x-1/2, y, z-1/2'
'x, -y-1/2, z'

loop_
_atom_site_label
_atom_site_fract_x
_atom_site_fract_y
_atom_site_fract_z
_atom_site_U_iso_or_equiv
_atom_site_adp_type
_atom_site_calc_flag
_atom_site_refinement_flags
_atom_site_occupancy
_atom_site_disorder_assembly
_atom_site_disorder_group
_atom_site_type_symbol
Rb1 0.53159(9) 0.75 0.46487(4) 0.0253(2) Uani d S 1 . . Rb
Si1 0.50817(14) 0.56212(10) 0.18906(7) 0.0113(2) Uani d . 1 . . Si
O1 0.2322(4) 0.4563(3) 0.21655(16) 0.0164(5) Uani d . 1 . . O
O2 0.6363(4) 0.5071(3) 0.08027(18) 0.0216(5) Uani d . 1 . . O
O3 0.4072(7) 0.75 0.1898(3) 0.0233(7) Uani d S 1 . . O

loop_
_atom_site_aniso_label
_atom_site_aniso_U_11
_atom_site_aniso_U_22
_atom_site_aniso_U_33
_atom_site_aniso_U_12
_atom_site_aniso_U_13
_atom_site_aniso_U_23
Rb1 0.0288(3) 0.0205(3) 0.0265(3) 0 -0.00795(17) 0
Si1 0.0099(4) 0.0122(4) 0.0118(5) -0.0004(2) -0.0002(3) 0.0001(3)
O1 0.0145(10) 0.0183(10) 0.0164(12) -0.0040(7) 0.0024(8) -0.0024(8)
O2 0.0179(10) 0.0337(13) 0.0131(12) 0.0006(9) 0.0033(9) -0.0031(9)
O3 0.0206(15) 0.0139(15) 0.036(2) 0 -0.0096(14) 0

loop_
_atom_type_symbol
_atom_type_description
_atom_type_scat_dispersion_real
_atom_type_scat_dispersion_imag
_atom_type_scat_source
O O 0.0106 0.006 'International Tables Vol C Tables 4.2.6.8 and 6.1.1.4'
H H 0 0 'International Tables Vol C Tables 4.2.6.8 and 6.1.1.4'
Rb Rb -0.9393 2.9676 'International Tables Vol C Tables 4.2.6.8 and 6.1.1.4'
Si Si 0.0817 0.0704 'International Tables Vol C Tables 4.2.6.8 and 6.1.1.4'

loop_
_geom_angle_atom_site_label_1
_geom_angle_atom_site_label_2
_geom_angle_atom_site_label_3
_geom_angle_site_symmetry_1
_geom_angle_site_symmetry_3
_geom_angle
O2 Rb1 O2 3_465 6_566 93.79(9)
O2 Rb1 O2 3_465 2_665 161.26(3)
O2 Rb1 O2 6_566 2_665 87.55(6)
O2 Rb1 O2 3_465 7_756 87.55(6)
O2 Rb1 O2 6_566 7_756 161.26(3)
O2 Rb1 O2 2_665 7_756 85.34(9)
O2 Rb1 O1 3_465 3_565 69.28(6)
O2 Rb1 O1 6_566 3_565 117.73(6)
O2 Rb1 O1 2_665 3_565 126.18(6)
O2 Rb1 O1 7_756 3_565 80.21(6)
O2 Rb1 O1 3_465 6_666 117.73(6)
O2 Rb1 O1 6_566 6_666 69.28(6)
O2 Rb1 O1 2_665 6_666 80.21(6)
O2 Rb1 O1 7_756 6_666 126.18(6)
O1 Rb1 O1 3_565 6_666 68.25(8)
O2 Rb1 O3 3_465 2_565 76.92(6)
O2 Rb1 O3 6_566 2_565 76.92(6)
O2 Rb1 O3 2_665 2_565 85.22(6)
O2 Rb1 O3 7_756 2_565 85.22(6)
O1 Rb1 O3 3_565 2_565 143.55(5)
O1 Rb1 O3 6_666 2_565 143.55(5)
O2 Rb1 O3 3_465 . 72.22(6)
O2 Rb1 O3 6_566 . 72.22(6)
O2 Rb1 O3 2_665 . 125.63(5)
O2 Rb1 O3 7_756 . 125.63(5)
O1 Rb1 O3 3_565 . 45.53(5)
O1 Rb1 O3 6_666 . 45.53(5)
O3 Rb1 O3 2_565 . 134.11(3)
O2 Rb1 Si1 3_465 . 60.36(5)
O2 Rb1 Si1 6_566 . 95.32(5)
O2 Rb1 Si1 2_665 . 138.17(5)
O2 Rb1 Si1 7_756 . 101.53(5)
O1 Rb1 Si1 3_565 . 23.66(4)
O1 Rb1 Si1 6_666 . 62.31(4)
O3 Rb1 Si1 2_565 . 136.12(5)
O3 Rb1 Si1 . . 24.90(2)
O2 Rb1 Si1 3_465 8_575 95.32(5)
O2 Rb1 Si1 6_566 8_575 60.36(5)
O2 Rb1 Si1 2_665 8_575 101.53(5)
O2 Rb1 Si1 7_756 8_575 138.17(5)
O1 Rb1 Si1 3_565 8_575 62.31(4)
O1 Rb1 Si1 6_666 8_575 23.66(4)
O3 Rb1 Si1 2_565 8_575 136.12(5)
O3 Rb1 Si1 . 8_575 24.90(2)
Si1 Rb1 Si1 . 8_575 47.43(3)
O2 Rb1 Si1 3_465 2_665 143.04(5)
O2 Rb1 Si1 6_566 2_665 102.97(5)
O2 Rb1 Si1 2_665 2_665 21.06(4)
O2 Rb1 Si1 7_756 2_665 66.44(5)
O1 Rb1 Si1 3_565 2_665 126.80(4)
O1 Rb1 Si1 6_666 2_665 99.06(4)
O3 Rb1 Si1 2_565 2_665 75.22(6)
O3 Rb1 Si1 . 2_665 144.26(4)
Si1 Rb1 Si1 . 2_665 147.223(18)
Si1 Rb1 Si1 8_575 2_665 121.62(2)
O2 Rb1 Si1 3_465 7_756 102.97(5)
O2 Rb1 Si1 6_566 7_756 143.04(5)
O2 Rb1 Si1 2_665 7_756 66.44(5)
O2 Rb1 Si1 7_756 7_756 21.06(4)
O1 Rb1 Si1 3_565 7_756 99.06(4)
O1 Rb1 Si1 6_666 7_756 126.80(4)
O3 Rb1 Si1 2_565 7_756 75.22(6)
O3 Rb1 Si1 . 7_756 144.26(4)
Si1 Rb1 Si1 . 7_756 121.62(2)
Si1 Rb1 Si1 8_575 7_756 147.223(18)
Si1 Rb1 Si1 2_665 7_756 46.35(3)
O2 Si1 O3 . . 113.17(16)
O2 Si1 O1 . 3_565 111.57(12)
O3 Si1 O1 . 3_565 106.45(14)
O2 Si1 O1 . . 110.63(11)
O3 Si1 O1 . . 105.51(14)
O1 Si1 O1 3_565 . 109.23(7)
O2 Si1 Rb1 . . 154.90(9)
O3 Si1 Rb1 . . 67.65(13)
O1 Si1 Rb1 3_565 . 48.57(8)
O1 Si1 Rb1 . . 92.39(8)
O2 Si1 Rb1 . 2_664 42.00(9)
O3 Si1 Rb1 . 2_664 78.24(13)
O1 Si1 Rb1 3_565 2_664 101.87(8)
O1 Si1 Rb1 . 2_664 145.75(8)
Rb1 Si1 Rb1 . 2_664 119.43(2)
O2 Si1 Rb1 . 6_556 66.64(8)
O3 Si1 Rb1 . 6_556 116.72(11)
O1 Si1 Rb1 3_565 6_556 133.64(9)
O1 Si1 Rb1 . 6_556 44.64(8)
Rb1 Si1 Rb1 . 6_556 137.03(2)
Rb1 Si1 Rb1 2_664 6_556 102.61(3)
O2 Si1 Rb1 . 6_656 33.12(8)
O3 Si1 Rb1 . 6_656 141.70(13)
O1 Si1 Rb1 3_565 6_656 83.77(8)
O1 Si1 Rb1 . 6_656 105.48(8)
Rb1 Si1 Rb1 . 6_656 132.35(2)
Rb1 Si1 Rb1 2_664 6_656 63.485(19)
Rb1 Si1 Rb1 6_556 6_656 73.05(2)
Si1 O1 Si1 3_465 . 138.71(14)
Si1 O1 Rb1 3_465 6_556 107.76(10)
Si1 O1 Rb1 . 6_556 113.25(10)
Si1 O2 Rb1 . 6_656 129.51(12)
Si1 O2 Rb1 . 2_664 116.94(11)
Rb1 O2 Rb1 6_656 2_664 92.45(6)
Si1 O3 Si1 8_575 . 145.2(2)
Si1 O3 Rb1 8_575 2_564 99.91(12)
Si1 O3 Rb1 . 2_564 99.91(12)
Si1 O3 Rb1 8_575 . 87.45(12)
Si1 O3 Rb1 . . 87.45(12)
Rb1 O3 Rb1 2_564 . 153.40(11)

loop_
_geom_bond_atom_site_label_1
_geom_bond_atom_site_label_2
_geom_bond_site_symmetry_2
_geom_bond_distance
_geom_bond_publ_flag
Rb1 O2 3_465 2.911(2) ?
Rb1 O2 6_566 2.911(2) ?
Rb1 O2 2_665 2.962(2) ?
Rb1 O2 7_756 2.962(2) ?
Rb1 O1 3_565 3.041(2) ?
Rb1 O1 6_666 3.041(2) ?
Rb1 O3 2_565 3.573(3) ?
Rb1 O3 . 3.576(4) ?
Rb1 Si1 . 3.8622(12) ?
Rb1 Si1 8_575 3.8622(12) ?
Rb1 Si1 2_665 3.9465(11) ?
Rb1 Si1 7_756 3.9465(11) ?
Si1 O2 . 1.591(2) ?
Si1 O3 . 1.6275(13) ?
Si1 O1 3_565 1.628(2) ?
Si1 O1 . 1.629(2) ?
Si1 Rb1 2_664 3.9465(11) ?
Si1 Rb1 6_556 3.9766(10) ?
Si1 Rb1 6_656 4.1109(10) ?
O1 Si1 3_465 1.628(2) ?
O1 Rb1 6_556 3.041(2) ?
O2 Rb1 6_656 2.911(2) ?
O2 Rb1 2_664 2.962(2) ?
O3 Si1 8_575 1.6275(13) ?
O3 Rb1 2_564 3.573(3) ?
